data_7045961
loop_
_publ_author_name
'Gavrikov, Andrey V.'
'Efimov, Nikolay N.'
'Ilyukhin, Andrey B.'
'Dobrokhotova, Zhanna V.'
'Novotortsev, Vladimir M.'

_publ_section_title
;
 Yb<sup>3+</sup> can be much better than Dy<sup>3+</sup>: SMM properties
 and controllable self-assembly of novel lanthanide
 3,5-dinitrobenzoate-acetylacetonate complexes.
;
_journal_issue 17
_journal_name_full 'Dalton transactions (Cambridge, England : 2003)'
_journal_page_first 6199
_journal_page_last 6209
_journal_paper_doi 10.1039/c8dt00624e
_journal_volume 47
_journal_year 2018
_chemical_formula_moiety 'C38 H50 Ho2 N4 O24'
_chemical_formula_sum 'C38 H50 Ho2 N4 O24'
_chemical_formula_weight 1276.68
_space_group_IT_number 2
_space_group_name_Hall '-P 1'
_space_group_name_H-M_alt 'P -1'
_symmetry_cell_setting triclinic
_symmetry_Int_Tables_number 2
_symmetry_space_group_name_Hall '-P 1'
_symmetry_space_group_name_H-M 'P -1'
_atom_sites_solution_hydrogens mixed
_audit_conform_dict_location ftp://ftp.iucr.org/pub/cif_core.dic
_audit_conform_dict_name cif_core.dic
_audit_conform_dict_version 2.4.3
_audit_creation_date 2017-05-20T08:48:53-00:00
_audit_creation_method 'WinGX routine CIF_UPDATE'
_audit_update_record
;
2017-06-08 deposited with the CCDC.
2018-04-02 downloaded from the CCDC.
;
_cell_angle_alpha 69.4450(10)
_cell_angle_beta 89.3480(10)
_cell_angle_gamma 74.1940(10)
_cell_formula_units_Z 1
_cell_length_a 8.2284(4)
_cell_length_b 12.0412(5)
_cell_length_c 13.2437(6)
_cell_measurement_reflns_used 5908
_cell_measurement_temperature 150(2)
_cell_measurement_theta_max 27.46
_cell_measurement_theta_min 2.58
_cell_volume 1177.01(9)
_computing_cell_refinement 'Bruker SAINT'
_computing_data_collection 'Bruker APEX2'
_computing_data_reduction 'Bruker SAINT'
_computing_molecular_graphics 'Bruker SHELXTL'
_computing_publication_material 'Bruker SHELXTL'
_computing_structure_refinement 'SHELXL-2016/6 (Sheldrick, 2016)'
_computing_structure_solution 'SHELXS-2016 (Sheldrick, 2015)'
_diffrn_ambient_temperature 150(2)
_diffrn_measured_fraction_theta_full 0.999
_diffrn_measured_fraction_theta_max 0.89
_diffrn_measurement_device_type 'Bruker APEX-II CCD'
_diffrn_measurement_method '\f and \w scans'
_diffrn_radiation_monochromator graphite
_diffrn_radiation_type MoK\a
_diffrn_radiation_wavelength 0.71073
_diffrn_reflns_av_R_equivalents 0.0352
_diffrn_reflns_av_unetI/netI 0.0516
_diffrn_reflns_Laue_measured_fraction_full 0.999
_diffrn_reflns_Laue_measured_fraction_max 0.89
_diffrn_reflns_limit_h_max 11
_diffrn_reflns_limit_h_min -12
_diffrn_reflns_limit_k_max 17
_diffrn_reflns_limit_k_min -17
_diffrn_reflns_limit_l_max 18
_diffrn_reflns_limit_l_min -19
_diffrn_reflns_number 16878
_diffrn_reflns_point_group_measured_fraction_full 0.999
_diffrn_reflns_point_group_measured_fraction_max 0.89
_diffrn_reflns_theta_full 25.242
_diffrn_reflns_theta_max 32.051
_diffrn_reflns_theta_min 2.584
_diffrn_standards_number 0
_exptl_absorpt_coefficient_mu 3.426
_exptl_absorpt_correction_T_max 0.7463
_exptl_absorpt_correction_T_min 0.5127
_exptl_absorpt_correction_type multi-scan
_exptl_absorpt_process_details 'SADABS 2014/5'
_exptl_crystal_colour yellow
_exptl_crystal_density_diffrn 1.801
_exptl_crystal_description needle
_exptl_crystal_F_000 632
_exptl_crystal_preparation ', Magnetic properties'
_exptl_crystal_size_max 0.3
_exptl_crystal_size_mid 0.08
_exptl_crystal_size_min 0.04
_refine_diff_density_max 1.865
_refine_diff_density_min -1.061
_refine_diff_density_rms 0.131
_refine_ls_extinction_method none
_refine_ls_goodness_of_fit_ref 1.015
_refine_ls_hydrogen_treatment constr
_refine_ls_matrix_type full
_refine_ls_number_parameters 327
_refine_ls_number_reflns 7308
_refine_ls_number_restraints 9
_refine_ls_restrained_S_all 1.015
_refine_ls_R_factor_all 0.0406
_refine_ls_R_factor_gt 0.0316
_refine_ls_shift/su_max 0.001
_refine_ls_shift/su_mean 0
_refine_ls_structure_factor_coef Fsqd
_refine_ls_weighting_details 'w=1/[\s^2^(Fo^2^)+(0.0300P)^2^] where P=(Fo^2^+2Fc^2^)/3'
_refine_ls_weighting_scheme calc
_refine_ls_wR_factor_gt 0.0658
_refine_ls_wR_factor_ref 0.069
_reflns_Friedel_coverage 0
_reflns_number_gt 6266
_reflns_number_total 7308
_reflns_threshold_expression 'I > 2\s(I)'
_cod_data_source_file c8dt00624e2.cif
_cod_data_source_block 5
_cod_depositor_comments 'Adding full bibliography for 7045960--7045964.cif.'
_cod_database_code 7045961

loop_
_symmetry_equiv_pos_as_xyz
'x, y, z'
'-x, -y, -z'

loop_
_atom_site_label
_atom_site_type_symbol
_atom_site_fract_x
_atom_site_fract_y
_atom_site_fract_z
_atom_site_U_iso_or_equiv
_atom_site_adp_type
_atom_site_occupancy
_atom_site_site_symmetry_order
_atom_site_calc_flag
_atom_site_refinement_flags_posn
_atom_site_refinement_flags_adp
_atom_site_refinement_flags_occupancy
_atom_site_disorder_assembly
_atom_site_disorder_group
Ho1 Ho 0.27398(2) -0.12948(2) 0.45434(2) 0.02199(5) Uani 1 1 d . . . . .
O1 O 0.0834(3) 0.05498(19) 0.34405(17) 0.0329(5) Uani 1 1 d . . . . .
O2 O -0.1684(3) 0.1567(2) 0.37778(17) 0.0330(5) Uani 1 1 d . . . . .
O3 O 0.1927(4) 0.1646(3) -0.0424(2) 0.0812(12) Uani 1 1 d . . . . .
O4 O 0.1210(5) 0.3605(3) -0.1387(2) 0.0739(10) Uani 1 1 d . . . . .
O5 O -0.4720(4) 0.5551(3) 0.0984(2) 0.0613(8) Uani 1 1 d . . . . .
O6 O -0.3488(4) 0.6297(3) -0.0436(2) 0.0682(9) Uani 1 1 d . . . . .
O7 O 0.5346(2) -0.20999(18) 0.56103(16) 0.0283(5) Uani 1 1 d . . . . .
O8 O 0.3292(3) -0.33971(19) 0.52346(18) 0.0333(5) Uani 1 1 d . . . . .
O9 O 0.4592(3) -0.0325(2) 0.34261(16) 0.0293(5) Uani 1 1 d . . . . .
O10 O 0.2771(3) -0.1761(2) 0.30130(18) 0.0343(5) Uani 1 1 d . . . . .
N1 N 0.1143(4) 0.2706(4) -0.0585(3) 0.0547(9) Uani 1 1 d . . . . .
N2 N -0.3597(4) 0.5463(3) 0.0400(3) 0.0475(8) Uani 1 1 d . . . . .
C1 C -0.0532(4) 0.1391(3) 0.3184(2) 0.0234(6) Uani 1 1 d . . . . .
C2 C -0.0813(3) 0.2309(3) 0.2031(2) 0.0220(5) Uani 1 1 d . . . . .
C3 C 0.0255(4) 0.2072(3) 0.1265(2) 0.0281(6) Uani 1 1 d . . . . .
H3A H 0.113541 0.131555 0.14483 0.034 Uiso 1 1 calc R U . . .
C4 C 0.0016(4) 0.2956(3) 0.0232(3) 0.0359(7) Uani 1 1 d . . . . .
C5 C -0.1207(4) 0.4074(3) -0.0068(3) 0.0379(8) Uani 1 1 d . . . . .
H5A H -0.13224 0.468155 -0.077461 0.045 Uiso 1 1 calc R U . . .
C6 C -0.2258(4) 0.4272(3) 0.0702(3) 0.0331(7) Uani 1 1 d . . . . .
C7 C -0.2110(4) 0.3410(3) 0.1743(2) 0.0263(6) Uani 1 1 d . . . . .
H7A H -0.288136 0.357009 0.224871 0.032 Uiso 1 1 calc R U . . .
C8 C 0.7752(4) -0.3218(3) 0.6878(3) 0.0440(9) Uani 1 1 d . . . . .
H8A H 0.745553 -0.27136 0.733044 0.066 Uiso 1 1 calc R U . . .
H8B H 0.850836 -0.289548 0.634838 0.066 Uiso 1 1 calc R U . . .
H8C H 0.832699 -0.407718 0.733552 0.066 Uiso 1 1 calc R U . . .
C9 C 0.6161(4) -0.3171(3) 0.6291(2) 0.0311(7) Uani 1 1 d . . . . .
C10 C 0.5672(4) -0.4231(3) 0.6513(3) 0.0349(7) Uani 1 1 d . . . . .
H10A H 0.633985 -0.496641 0.70582 0.042 Uiso 1 1 calc R U . . .
C11 C 0.4251(4) -0.4298(3) 0.5984(3) 0.0301(7) Uani 1 1 d . . . . .
C12 C 0.3820(5) -0.5507(3) 0.6333(3) 0.0409(8) Uani 1 1 d . . . . .
H12A H 0.33111 -0.55877 0.570599 0.061 Uiso 1 1 calc R U . . .
H12B H 0.301285 -0.552836 0.688442 0.061 Uiso 1 1 calc R U . . .
H12C H 0.485525 -0.619307 0.663511 0.061 Uiso 1 1 calc R U . . .
C13 C 0.5966(5) 0.0758(4) 0.1982(3) 0.0530(11) Uani 1 1 d . . . . .
H13A H 0.584222 0.105434 0.118842 0.079 Uiso 1 1 calc R U . . .
H13B H 0.715336 0.029899 0.224699 0.079 Uiso 1 1 calc R U . . .
H13C H 0.562291 0.146543 0.221912 0.079 Uiso 1 1 calc R U . . .
C14 C 0.4850(4) -0.0089(3) 0.2431(3) 0.0358(8) Uani 1 1 d . . . . .
C15 C 0.4193(5) -0.0534(4) 0.1745(3) 0.0412(8) Uani 1 1 d . . . . .
H15A H 0.443278 -0.026756 0.100898 0.049 Uiso 1 1 calc R U . . .
C16 C 0.3197(4) -0.1352(3) 0.2069(3) 0.0342(7) Uani 1 1 d . . . . .
C17 C 0.2594(6) -0.1799(4) 0.1249(3) 0.0559(11) Uani 1 1 d . . . . .
H17A H 0.216728 -0.250815 0.162444 0.084 Uiso 1 1 calc R U . . .
H17B H 0.354143 -0.205026 0.084518 0.084 Uiso 1 1 calc R U . . .
H17C H 0.168391 -0.112993 0.074592 0.084 Uiso 1 1 calc R U . . .
O11 O 0.3045(2) 0.03309(18) 0.51507(15) 0.0235(4) Uani 1 1 d . . . . .
H1 H 0.366401 0.014982 0.573403 0.028 Uiso 1 1 d R U . . .
H2 H 0.346381 0.084532 0.473022 0.028 Uiso 1 1 d R U . . .
O12 O 0.0019(3) -0.1725(2) 0.44087(19) 0.0347(5) Uani 1 1 d D . . . .
H3 H -0.084219 -0.114213 0.46158 0.042 Uiso 1 1 d R U . A .
C18 C -0.0692(9) -0.2174(6) 0.3688(6) 0.0383(15) Uani 0.53 1 d D . P A 1
H18A H -0.053619 -0.170486 0.29307 0.046 Uiso 0.53 1 calc R U P A 1
H18B H -0.192504 -0.203109 0.375436 0.046 Uiso 0.53 1 calc R U P A 1
C19 C 0.0141(10) -0.3537(7) 0.3946(8) 0.0498(19) Uani 0.53 1 d D . P A 1
H19A H -0.036596 -0.381339 0.344549 0.075 Uiso 0.53 1 calc R U P A 1
H19B H 0.135862 -0.367861 0.386837 0.075 Uiso 0.53 1 calc R U P A 1
H19C H -0.002903 -0.400456 0.469132 0.075 Uiso 0.53 1 calc R U P A 1
C182 C -0.0189(18) -0.2772(12) 0.4198(12) 0.030(3) Uiso 0.28 1 d D . P A 2
H18C H -0.070989 -0.327308 0.48012 0.035 Uiso 0.28 1 calc R U P A 2
H18D H 0.092488 -0.330158 0.412454 0.035 Uiso 0.28 1 calc R U P A 2
C192 C -0.132(2) -0.2281(15) 0.3164(12) 0.057(4) Uiso 0.28 1 d D . P A 2
H19D H -0.14893 -0.297436 0.299553 0.086 Uiso 0.28 1 calc R U P A 2
H19E H -0.241889 -0.176003 0.324708 0.086 Uiso 0.28 1 calc R U P A 2
H19F H -0.079099 -0.178841 0.257326 0.086 Uiso 0.28 1 calc R U P A 2
C183 C -0.047(3) -0.2788(16) 0.4468(16) 0.035(5) Uiso 0.19 1 d D . P A 3
H18E H -0.170667 -0.263142 0.453858 0.041 Uiso 0.19 1 calc R U P A 3
H18F H 0.013227 -0.350055 0.511507 0.041 Uiso 0.19 1 calc R U P A 3
C193 C -0.006(4) -0.310(2) 0.3444(18) 0.056(7) Uiso 0.19 1 d D . P A 3
H19G H -0.040117 -0.382937 0.349382 0.084 Uiso 0.19 1 calc R U P A 3
H19H H -0.066863 -0.239314 0.280472 0.084 Uiso 0.19 1 calc R U P A 3
H19I H 0.1167 -0.32607 0.338018 0.084 Uiso 0.19 1 calc R U P A 3

loop_
_atom_site_aniso_label
_atom_site_aniso_U_11
_atom_site_aniso_U_22
_atom_site_aniso_U_33
_atom_site_aniso_U_23
_atom_site_aniso_U_13
_atom_site_aniso_U_12
Ho1 0.01720(7) 0.02329(7) 0.01924(7) -0.00209(5) 0.00426(5) -0.00345(5)
O1 0.0273(11) 0.0279(11) 0.0299(11) 0.0018(9) -0.0056(9) -0.0023(9)
O2 0.0333(12) 0.0380(12) 0.0225(11) -0.0019(9) 0.0103(9) -0.0142(10)
O3 0.083(2) 0.085(3) 0.0430(18) -0.0201(17) 0.0215(17) 0.022(2)
O4 0.088(3) 0.093(3) 0.0313(15) -0.0091(16) 0.0321(16) -0.031(2)
O5 0.0509(17) 0.0493(17) 0.0546(18) -0.0053(14) 0.0080(15) 0.0134(13)
O6 0.081(2) 0.0401(16) 0.0465(17) 0.0132(13) -0.0048(16) 0.0025(15)
O7 0.0218(10) 0.0244(10) 0.0278(11) 0.0018(8) -0.0006(8) -0.0042(8)
O8 0.0303(11) 0.0257(11) 0.0379(13) -0.0056(9) 0.0027(10) -0.0062(9)
O9 0.0251(10) 0.0385(12) 0.0198(10) -0.0044(9) 0.0066(8) -0.0103(9)
O10 0.0372(12) 0.0376(13) 0.0281(11) -0.0135(10) 0.0075(10) -0.0089(10)
N1 0.050(2) 0.076(3) 0.0265(16) -0.0122(17) 0.0152(14) -0.0087(18)
N2 0.0509(19) 0.0314(16) 0.0390(17) 0.0017(13) -0.0073(15) 0.0032(14)
C1 0.0242(14) 0.0240(14) 0.0187(13) -0.0013(11) 0.0009(11) -0.0104(11)
C2 0.0197(13) 0.0237(13) 0.0191(13) -0.0028(11) 0.0014(10) -0.0074(11)
C3 0.0224(14) 0.0328(16) 0.0237(14) -0.0060(12) 0.0026(11) -0.0050(12)
C4 0.0360(17) 0.046(2) 0.0218(15) -0.0084(14) 0.0110(13) -0.0121(15)
C5 0.0421(19) 0.0409(19) 0.0206(15) 0.0011(13) 0.0026(14) -0.0120(15)
C6 0.0346(17) 0.0276(16) 0.0264(15) -0.0018(12) -0.0013(13) -0.0025(13)
C7 0.0237(14) 0.0276(15) 0.0215(14) -0.0034(11) 0.0015(11) -0.0048(11)
C8 0.0363(18) 0.0395(19) 0.040(2) 0.0054(15) -0.0085(15) -0.0102(15)
C9 0.0270(15) 0.0324(16) 0.0224(14) -0.0006(12) 0.0025(12) -0.0027(12)
C10 0.0340(17) 0.0276(16) 0.0285(16) 0.0032(13) -0.0002(13) -0.0036(13)
C11 0.0305(16) 0.0241(14) 0.0295(16) -0.0062(12) 0.0137(13) -0.0032(12)
C12 0.048(2) 0.0256(16) 0.046(2) -0.0096(15) 0.0105(17) -0.0109(15)
C13 0.052(2) 0.073(3) 0.0293(18) -0.0023(18) 0.0162(17) -0.033(2)
C14 0.0270(15) 0.0435(19) 0.0255(16) -0.0022(14) 0.0070(13) -0.0061(14)
C15 0.0400(19) 0.057(2) 0.0220(15) -0.0128(15) 0.0097(14) -0.0091(17)
C16 0.0315(16) 0.0343(17) 0.0298(16) -0.0132(14) 0.0022(13) 0.0038(13)
C17 0.075(3) 0.064(3) 0.038(2) -0.029(2) 0.009(2) -0.021(2)
O11 0.0201(9) 0.0264(10) 0.0192(9) -0.0024(8) 0.0045(8) -0.0067(8)
O12 0.0240(11) 0.0401(13) 0.0472(14) -0.0241(11) 0.0105(10) -0.0099(10)
C18 0.033(3) 0.045(4) 0.040(4) -0.022(3) 0.004(3) -0.007(3)
C19 0.043(4) 0.048(5) 0.067(6) -0.027(5) 0.000(4) -0.016(4)

loop_
_atom_type_symbol
_atom_type_description
_atom_type_scat_dispersion_real
_atom_type_scat_dispersion_imag
_atom_type_scat_source
C C 0.0033 0.0016 'International Tables Vol C Tables 4.2.6.8 and 6.1.1.4'
H H 0 0 'International Tables Vol C Tables 4.2.6.8 and 6.1.1.4'
N N 0.0061 0.0033 'International Tables Vol C Tables 4.2.6.8 and 6.1.1.4'
O O 0.0106 0.006 'International Tables Vol C Tables 4.2.6.8 and 6.1.1.4'
Ho Ho -0.2175 4.6783 'International Tables Vol C Tables 4.2.6.8 and 6.1.1.4'

loop_
_geom_angle_atom_site_label_1
_geom_angle_atom_site_label_2
_geom_angle_atom_site_label_3
_geom_angle
_geom_angle_site_symmetry_1
_geom_angle_site_symmetry_3
O8 Ho1 O10 77.81(8) . .
O8 Ho1 O1 144.68(8) . .
O10 Ho1 O1 82.72(8) . .
O8 Ho1 O2 79.70(8) . 2_556
O10 Ho1 O2 145.96(8) . 2_556
O1 Ho1 O2 101.98(8) . 2_556
O8 Ho1 O7 72.78(7) . .
O10 Ho1 O7 114.67(8) . .
O1 Ho1 O7 142.53(7) . .
O2 Ho1 O7 82.05(7) 2_556 .
O8 Ho1 O9 121.62(8) . .
O10 Ho1 O9 72.94(8) . .
O1 Ho1 O9 79.11(7) . .
O2 Ho1 O9 141.08(8) 2_556 .
O7 Ho1 O9 75.42(7) . .
O8 Ho1 O11 137.82(7) . .
O10 Ho1 O11 140.78(7) . .
O1 Ho1 O11 72.51(7) . .
O2 Ho1 O11 70.62(7) 2_556 .
O7 Ho1 O11 73.98(7) . .
O9 Ho1 O11 72.85(7) . .
O8 Ho1 O12 73.62(8) . .
O10 Ho1 O12 75.64(8) . .
O1 Ho1 O12 73.14(8) . .
O2 Ho1 O12 73.69(8) 2_556 .
O7 Ho1 O12 141.37(7) . .
O9 Ho1 O12 140.16(7) . .
O11 Ho1 O12 122.88(7) . .
O8 Ho1 Ho1 117.73(6) . 2_556
O10 Ho1 Ho1 120.54(6) . 2_556
O1 Ho1 Ho1 50.67(6) . 2_556
O2 Ho1 Ho1 51.59(5) 2_556 2_556
O7 Ho1 Ho1 124.79(5) . 2_556
O9 Ho1 Ho1 120.65(5) . 2_556
O11 Ho1 Ho1 64.27(4) . 2_556
O12 Ho1 Ho1 58.63(5) . 2_556
C1 O1 Ho1 155.5(2) . .
C1 O2 Ho1 153.0(2) . 2_556
C9 O7 Ho1 134.6(2) . .
C11 O8 Ho1 137.6(2) . .
C14 O9 Ho1 133.5(2) . .
C16 O10 Ho1 137.2(2) . .
O3 N1 O4 124.9(4) . .
O3 N1 C4 117.9(3) . .
O4 N1 C4 117.2(4) . .
O5 N2 O6 124.5(3) . .
O5 N2 C6 118.1(3) . .
O6 N2 C6 117.4(3) . .
O2 C1 O1 127.1(3) . .
O2 C1 C2 116.5(2) . .
O1 C1 C2 116.5(3) . .
C7 C2 C3 119.7(3) . .
C7 C2 C1 120.0(3) . .
C3 C2 C1 120.3(3) . .
C4 C3 C2 118.9(3) . .
C4 C3 H3A 120.6 . .
C2 C3 H3A 120.6 . .
C5 C4 C3 123.0(3) . .
C5 C4 N1 117.9(3) . .
C3 C4 N1 119.1(3) . .
C4 C5 C6 116.6(3) . .
C4 C5 H5A 121.7 . .
C6 C5 H5A 121.7 . .
C5 C6 C7 123.1(3) . .
C5 C6 N2 117.9(3) . .
C7 C6 N2 119.0(3) . .
C6 C7 C2 118.6(3) . .
C6 C7 H7A 120.7 . .
C2 C7 H7A 120.7 . .
C9 C8 H8A 109.5 . .
C9 C8 H8B 109.5 . .
H8A C8 H8B 109.5 . .
C9 C8 H8C 109.5 . .
H8A C8 H8C 109.5 . .
H8B C8 H8C 109.5 . .
O7 C9 C10 124.9(3) . .
O7 C9 C8 115.4(3) . .
C10 C9 C8 119.7(3) . .
C9 C10 C11 124.3(3) . .
C9 C10 H10A 117.9 . .
C11 C10 H10A 117.9 . .
O8 C11 C10 123.8(3) . .
O8 C11 C12 117.3(3) . .
C10 C11 C12 118.9(3) . .
C11 C12 H12A 109.5 . .
C11 C12 H12B 109.5 . .
H12A C12 H12B 109.5 . .
C11 C12 H12C 109.5 . .
H12A C12 H12C 109.5 . .
H12B C12 H12C 109.5 . .
C14 C13 H13A 109.5 . .
C14 C13 H13B 109.5 . .
H13A C13 H13B 109.5 . .
C14 C13 H13C 109.5 . .
H13A C13 H13C 109.5 . .
H13B C13 H13C 109.5 . .
O9 C14 C15 125.4(3) . .
O9 C14 C13 116.1(3) . .
C15 C14 C13 118.5(3) . .
C14 C15 C16 124.0(3) . .
C14 C15 H15A 118 . .
C16 C15 H15A 118 . .
O10 C16 C15 124.3(3) . .
O10 C16 C17 116.7(3) . .
C15 C16 C17 119.0(3) . .
C16 C17 H17A 109.5 . .
C16 C17 H17B 109.5 . .
H17A C17 H17B 109.5 . .
C16 C17 H17C 109.5 . .
H17A C17 H17C 109.5 . .
H17B C17 H17C 109.5 . .
Ho1 O11 H1 120.4 . .
Ho1 O11 H2 115.7 . .
H1 O11 H2 99.3 . .
C183 O12 Ho1 134.9(9) . .
C182 O12 Ho1 124.9(6) . .
C18 O12 Ho1 132.7(3) . .
C183 O12 H3 112.6 . .
C182 O12 H3 126.2 . .
C18 O12 H3 111.7 . .
Ho1 O12 H3 108.4 . .
O12 C18 C19 111.4(6) . .
O12 C18 H18A 109.4 . .
C19 C18 H18A 109.4 . .
O12 C18 H18B 109.4 . .
C19 C18 H18B 109.4 . .
H18A C18 H18B 108 . .
C18 C19 H19A 109.5 . .
C18 C19 H19B 109.5 . .
H19A C19 H19B 109.5 . .
C18 C19 H19C 109.5 . .
H19A C19 H19C 109.5 . .
H19B C19 H19C 109.5 . .
O12 C182 C192 107.4(11) . .
O12 C182 H18C 110.2 . .
C192 C182 H18C 110.2 . .
O12 C182 H18D 110.2 . .
C192 C182 H18D 110.2 . .
H18C C182 H18D 108.5 . .
C182 C192 H19D 109.5 . .
C182 C192 H19E 109.5 . .
H19D C192 H19E 109.5 . .
C182 C192 H19F 109.5 . .
H19D C192 H19F 109.5 . .
H19E C192 H19F 109.5 . .
O12 C183 C193 110.2(15) . .
O12 C183 H18E 109.6 . .
C193 C183 H18E 109.6 . .
O12 C183 H18F 109.6 . .
C193 C183 H18F 109.6 . .
H18E C183 H18F 108.1 . .
C183 C193 H19G 109.5 . .
C183 C193 H19H 109.5 . .
H19G C193 H19H 109.5 . .
C183 C193 H19I 109.5 . .
H19G C193 H19I 109.5 . .
H19H C193 H19I 109.5 . .

loop_
_geom_bond_atom_site_label_1
_geom_bond_atom_site_label_2
_geom_bond_distance
_geom_bond_site_symmetry_2
Ho1 O8 2.282(2) .
Ho1 O10 2.283(2) .
Ho1 O1 2.324(2) .
Ho1 O2 2.325(2) 2_556
Ho1 O7 2.3473(19) .
Ho1 O9 2.363(2) .
Ho1 O11 2.433(2) .
Ho1 O12 2.454(2) .
Ho1 Ho1 5.1362(3) 2_556
O1 C1 1.246(3) .
O2 C1 1.245(3) .
O3 N1 1.206(5) .
O4 N1 1.235(4) .
O5 N2 1.206(4) .
O6 N2 1.228(4) .
O7 C9 1.285(3) .
O8 C11 1.257(4) .
O9 C14 1.275(4) .
O10 C16 1.256(4) .
N1 C4 1.475(4) .
N2 C6 1.475(4) .
C1 C2 1.515(4) .
C2 C7 1.388(4) .
C2 C3 1.388(4) .
C3 C4 1.383(4) .
C3 H3A 0.95 .
C4 C5 1.371(5) .
C5 C6 1.373(5) .
C5 H5A 0.95 .
C6 C7 1.386(4) .
C7 H7A 0.95 .
C8 C9 1.507(5) .
C8 H8A 0.98 .
C8 H8B 0.98 .
C8 H8C 0.98 .
C9 C10 1.375(5) .
C10 C11 1.405(5) .
C10 H10A 0.95 .
C11 C12 1.504(4) .
C12 H12A 0.98 .
C12 H12B 0.98 .
C12 H12C 0.98 .
C13 C14 1.520(5) .
C13 H13A 0.98 .
C13 H13B 0.98 .
C13 H13C 0.98 .
C14 C15 1.384(5) .
C15 C16 1.401(5) .
C15 H15A 0.95 .
C16 C17 1.511(5) .
C17 H17A 0.98 .
C17 H17B 0.98 .
C17 H17C 0.98 .
O11 H1 0.8565 .
O11 H2 0.8258 .
O12 C183 1.420(14) .
O12 C182 1.435(11) .
O12 C18 1.446(7) .
O12 H3 0.9644 .
C18 C19 1.510(9) .
C18 H18A 0.99 .
C18 H18B 0.99 .
C19 H19A 0.98 .
C19 H19B 0.98 .
C19 H19C 0.98 .
C182 C192 1.501(14) .
C182 H18C 0.99 .
C182 H18D 0.99 .
C192 H19D 0.98 .
C192 H19E 0.98 .
C192 H19F 0.98 .
C183 C193 1.539(17) .
C183 H18E 0.99 .
C183 H18F 0.99 .
C193 H19G 0.98 .
C193 H19H 0.98 .
C193 H19I 0.98 .
